data_2244199
loop_
_publ_author_name
'Priyanka, Prabhakar'
'Jayanna, Bidarur K.'
Vinaya
'Shankara Prasad, Holehundi J.'
'Divakara, Thayamma R.'
'Yathirajan, Hemmige S.'
'Parkin, Sean'

_publ_section_title
;
 Synthesis and crystal structure of 2-chloro-1-(3-hydroxyphenyl)ethanone
;
_journal_coeditor_code VM2272
_journal_issue 11
_journal_name_full 'Acta Crystallographica Section E'
_journal_page_first
;
;
_journal_paper_doi 10.1107/S2056989022009835
_journal_volume 78
_journal_year 2022
_chemical_formula_iupac 'C8 H7 Cl O2'
_chemical_formula_moiety 'C8 H7 Cl O2'
_chemical_formula_sum 'C8 H7 Cl O2'
_chemical_formula_weight 170.59
_chemical_name_systematic
;
2-Chloro-1-(3-hydroxyphenyl)ethanone
;
_space_group_crystal_system monoclinic
_space_group_IT_number 14
_space_group_name_Hall '-P 2yn'
_space_group_name_H-M_alt 'P 1 21/n 1'
_atom_sites_solution_hydrogens mixed
_atom_sites_solution_primary direct
_atom_sites_solution_secondary difmap
_audit_creation_method 'SHELXL-2019/2 and CIFFIX'
_cell_angle_alpha 90
_cell_angle_beta 96.2940(10)
_cell_angle_gamma 90
_cell_formula_units_Z 4
_cell_length_a 4.9172(2)
_cell_length_b 12.7016(4)
_cell_length_c 11.8573(3)
_cell_measurement_reflns_used 9994
_cell_measurement_temperature 90.0(2)
_cell_measurement_theta_max 27.49
_cell_measurement_theta_min 2.36
_cell_volume 736.10(4)
_computing_cell_refinement
;
<i>APEX3</i> (Bruker, 2016)
;
_computing_data_collection
;
<i>APEX3</i> (Bruker, 2016)
;
_computing_data_reduction
;
<i>APEX3</i> (Bruker, 2016)
;
_computing_molecular_graphics
;
<i>XP</i> in <i>SHELXTL</i> (Sheldrick, 2008)
;
_computing_publication_material
;
<i>SHELX</i> (Sheldrick, 2008) and <i>publCIF</i> (Westrip,
2010)
;
_computing_structure_refinement
;
<i>SHELXL2019/2</i> (Sheldrick, 2015b)
;
_computing_structure_solution
;
<i>SHELXT</i> (Sheldrick, 2015a)
;
_diffrn_ambient_temperature 90.0(2)
_diffrn_detector_area_resol_mean 7.41
_diffrn_measured_fraction_theta_full 0.993
_diffrn_measured_fraction_theta_max 0.994
_diffrn_measurement_device_type 'Bruker D8 Venture dual source'
_diffrn_measurement_method '\f and \w scans'
_diffrn_radiation_type MoK\a
_diffrn_radiation_wavelength 0.71073
_diffrn_reflns_av_R_equivalents 0.0283
_diffrn_reflns_av_unetI/netI 0.0183
_diffrn_reflns_limit_h_max 6
_diffrn_reflns_limit_h_min -6
_diffrn_reflns_limit_k_max 16
_diffrn_reflns_limit_k_min -15
_diffrn_reflns_limit_l_max 15
_diffrn_reflns_limit_l_min -15
_diffrn_reflns_number 12264
_diffrn_reflns_theta_full 25.242
_diffrn_reflns_theta_max 27.532
_diffrn_reflns_theta_min 2.357
_diffrn_source microsource
_exptl_absorpt_coefficient_mu 0.456
_exptl_absorpt_correction_T_max 0.971
_exptl_absorpt_correction_T_min 0.855
_exptl_absorpt_correction_type multi-scan
_exptl_absorpt_process_details
;
(<i>SADABS</i>; Krause <i>et al.</i>,  2015)
;
_exptl_crystal_colour colourless
_exptl_crystal_density_diffrn 1.539
_exptl_crystal_description 'cut block'
_exptl_crystal_F_000 352
_exptl_crystal_size_max 0.250
_exptl_crystal_size_mid 0.220
_exptl_crystal_size_min 0.190
_refine_diff_density_max 0.349
_refine_diff_density_min -0.181
_refine_ls_extinction_method none
_refine_ls_goodness_of_fit_ref 1.044
_refine_ls_hydrogen_treatment mixed
_refine_ls_matrix_type full
_refine_ls_number_parameters 106
_refine_ls_number_reflns 1685
_refine_ls_number_restraints 0
_refine_ls_restrained_S_all 1.044
_refine_ls_R_factor_all 0.0267
_refine_ls_R_factor_gt 0.0243
_refine_ls_shift/su_max 0.000
_refine_ls_shift/su_mean 0.000
_refine_ls_structure_factor_coef Fsqd
_refine_ls_weighting_details 'w=1/[\s^2^(Fo^2^)+(0.0323P)^2^+0.3660P] where P=(Fo^2^+2Fc^2^)/3'
_refine_ls_weighting_scheme calc
_refine_ls_wR_factor_gt 0.0651
_refine_ls_wR_factor_ref 0.0671
_reflns_number_gt 1569
_reflns_number_total 1685
_reflns_threshold_expression 'I > 2\s(I)'
_cod_data_source_file vm2272sup1.cif
_cod_data_source_block I
_cod_original_sg_symbol_H-M 'P 21/n'
_cod_database_code 2244199
_shelx_space_group_comment
;
The symmetry employed for this shelxl refinement is uniquely defined
by the following loop, which should always be used as a source of
symmetry information in preference to the above space-group names.
They are only intended as comments.
;
_shelx_estimated_absorpt_t_min 0.895
_shelx_estimated_absorpt_t_max 0.918

loop_
_space_group_symop_operation_xyz
'x, y, z'
'-x+1/2, y+1/2, -z+1/2'
'-x, -y, -z'
'x-1/2, -y-1/2, z-1/2'

loop_
_atom_site_type_symbol
_atom_site_label
_atom_site_fract_x
_atom_site_fract_y
_atom_site_fract_z
_atom_site_U_iso_or_equiv
_atom_site_adp_type
_atom_site_calc_flag
_atom_site_occupancy
_atom_site_disorder_assembly
_atom_site_disorder_group
O O1 1.05641(18) 0.59830(6) 0.66167(7) 0.01786(19) Uani d 1 . .
H H1O 0.938(3) 0.6217(12) 0.6166(14) 0.021 Uiso d 1 . .
O O2 0.38728(17) 0.32908(6) 0.48648(7) 0.01810(19) Uani d 1 . .
Cl Cl1 0.22134(5) 0.10971(2) 0.48449(2) 0.01719(10) Uani d 1 . .
C C1 0.7757(2) 0.33060(8) 0.62318(9) 0.0131(2) Uani d 1 . .
C C2 0.8093(2) 0.43878(9) 0.60814(9) 0.0140(2) Uani d 1 . .
H H2 0.686(3) 0.4757(12) 0.5553(12) 0.017 Uiso d 1 . .
C C3 1.0190(2) 0.49212(9) 0.67174(9) 0.0139(2) Uani d 1 . .
C C4 1.1997(2) 0.43790(9) 0.74969(9) 0.0151(2) Uani d 1 . .
H H4 1.345037 0.474217 0.792591 0.018 Uiso calc 1 . .
C C5 1.1662(2) 0.33023(9) 0.76434(9) 0.0157(2) Uani d 1 . .
H H5 1.289511 0.293235 0.817524 0.019 Uiso calc 1 . .
C C6 0.9546(2) 0.27607(9) 0.70220(9) 0.0147(2) Uani d 1 . .
H H6 0.931888 0.202668 0.713351 0.018 Uiso calc 1 . .
C C7 0.5426(2) 0.27915(8) 0.55286(9) 0.0133(2) Uani d 1 . .
C C8 0.5108(2) 0.16148(9) 0.56861(10) 0.0148(2) Uani d 1 . .
H H8A 0.493730 0.146717 0.649517 0.018 Uiso calc 1 . .
H H8B 0.677307 0.125426 0.548476 0.018 Uiso calc 1 . .

loop_
_atom_site_aniso_label
_atom_site_aniso_U_11
_atom_site_aniso_U_22
_atom_site_aniso_U_33
_atom_site_aniso_U_12
_atom_site_aniso_U_13
_atom_site_aniso_U_23
O1 0.0212(4) 0.0116(4) 0.0191(4) -0.0027(3) -0.0048(3) 0.0006(3)
O2 0.0185(4) 0.0146(4) 0.0198(4) -0.0007(3) -0.0042(3) 0.0025(3)
Cl1 0.01466(15) 0.01477(15) 0.02144(16) -0.00314(9) -0.00114(11) -0.00204(10)
C1 0.0128(5) 0.0128(5) 0.0137(5) -0.0003(4) 0.0021(4) -0.0010(4)
C2 0.0143(5) 0.0132(5) 0.0141(5) 0.0006(4) -0.0001(4) 0.0008(4)
C3 0.0160(5) 0.0120(5) 0.0141(5) -0.0006(4) 0.0030(4) -0.0012(4)
C4 0.0142(5) 0.0162(5) 0.0146(5) -0.0004(4) -0.0004(4) -0.0032(4)
C5 0.0159(5) 0.0157(5) 0.0150(5) 0.0033(4) -0.0006(4) -0.0001(4)
C6 0.0161(5) 0.0121(5) 0.0159(5) 0.0010(4) 0.0020(4) 0.0000(4)
C7 0.0136(5) 0.0129(5) 0.0138(5) 0.0000(4) 0.0029(4) -0.0006(4)
C8 0.0125(5) 0.0126(5) 0.0184(5) -0.0011(4) -0.0020(4) 0.0005(4)

loop_
_atom_type_symbol
_atom_type_description
_atom_type_scat_dispersion_real
_atom_type_scat_dispersion_imag
_atom_type_scat_source
C C 0.0033 0.0016 'International Tables Vol C Tables 4.2.6.8 and 6.1.1.4'
H H 0.0000 0.0000 'International Tables Vol C Tables 4.2.6.8 and 6.1.1.4'
Cl Cl 0.1484 0.1585 'International Tables Vol C Tables 4.2.6.8 and 6.1.1.4'
O O 0.0106 0.0060 'International Tables Vol C Tables 4.2.6.8 and 6.1.1.4'

loop_
_geom_angle_atom_site_label_1
_geom_angle_atom_site_label_2
_geom_angle_atom_site_label_3
_geom_angle_site_symmetry_1
_geom_angle_site_symmetry_3
_geom_angle
_geom_angle_publ_flag
C3 O1 H1O . . 109.2(11) ?
C6 C1 C2 . . 119.91(10) ?
C6 C1 C7 . . 123.12(10) ?
C2 C1 C7 . . 116.97(10) ?
C3 C2 C1 . . 120.16(10) ?
C3 C2 H2 . . 120.1(9) ?
C1 C2 H2 . . 119.7(9) ?
O1 C3 C2 . . 122.25(10) ?
O1 C3 C4 . . 117.60(10) ?
C2 C3 C4 . . 120.15(10) ?
C5 C4 C3 . . 119.57(10) ?
C5 C4 H4 . . 120.2 ?
C3 C4 H4 . . 120.2 ?
C6 C5 C4 . . 120.86(10) ?
C6 C5 H5 . . 119.6 ?
C4 C5 H5 . . 119.6 ?
C5 C6 C1 . . 119.35(10) ?
C5 C6 H6 . . 120.3 ?
C1 C6 H6 . . 120.3 ?
O2 C7 C1 . . 121.59(10) ?
O2 C7 C8 . . 121.91(10) ?
C1 C7 C8 . . 116.50(9) ?
C7 C8 Cl1 . . 112.57(8) ?
C7 C8 H8A . . 109.1 ?
Cl1 C8 H8A . . 109.1 ?
C7 C8 H8B . . 109.1 ?
Cl1 C8 H8B . . 109.1 ?
H8A C8 H8B . . 107.8 ?

loop_
_geom_bond_atom_site_label_1
_geom_bond_atom_site_label_2
_geom_bond_site_symmetry_2
_geom_bond_distance
_geom_bond_publ_flag
O1 C3 . 1.3682(13) ?
O1 H1O . 0.803(17) ?
O2 C7 . 1.2138(14) ?
Cl1 C8 . 1.7725(11) ?
C1 C6 . 1.3967(15) ?
C1 C2 . 1.3978(15) ?
C1 C7 . 1.4921(15) ?
C2 C3 . 1.3857(15) ?
C2 H2 . 0.945(15) ?
C3 C4 . 1.3922(16) ?
C4 C5 . 1.3906(16) ?
C4 H4 . 0.9500 ?
C5 C6 . 1.3892(16) ?
C5 H5 . 0.9500 ?
C6 H6 . 0.9500 ?
C7 C8 . 1.5164(15) ?
C8 H8A . 0.9900 ?
C8 H8B . 0.9900 ?

loop_
_geom_hbond_atom_site_label_D
_geom_hbond_atom_site_label_H
_geom_hbond_atom_site_label_A
_geom_hbond_site_symmetry_A
_geom_hbond_distance_DH
_geom_hbond_distance_HA
_geom_hbond_distance_DA
_geom_hbond_angle_DHA
_geom_hbond_publ_flag
O1 H1O O2 3_666 0.803(17) 2.004(18) 2.8029(12) 173.4(16) yes
C2 H2 O2 3_666 0.945(15) 2.547(15) 3.2633(14) 132.7(11) yes
C8 H8A O1 2_646 0.99 2.36 3.3485(14) 175.6 yes

loop_
_geom_torsion_atom_site_label_1
_geom_torsion_atom_site_label_2
_geom_torsion_atom_site_label_3
_geom_torsion_atom_site_label_4
_geom_torsion_site_symmetry_1
_geom_torsion_site_symmetry_2
_geom_torsion_site_symmetry_3
_geom_torsion_site_symmetry_4
_geom_torsion
_geom_torsion_publ_flag
C6 C1 C2 C3 . . . . -0.24(16) ?
C7 C1 C2 C3 . . . . 179.06(10) ?
C1 C2 C3 O1 . . . . -178.62(10) ?
C1 C2 C3 C4 . . . . 0.97(16) ?
O1 C3 C4 C5 . . . . 178.75(10) ?
C2 C3 C4 C5 . . . . -0.85(16) ?
C3 C4 C5 C6 . . . . 0.00(17) ?
C4 C5 C6 C1 . . . . 0.73(17) ?
C2 C1 C6 C5 . . . . -0.61(16) ?
C7 C1 C6 C5 . . . . -179.86(10) ?
C6 C1 C7 O2 . . . . 178.50(11) ?
C2 C1 C7 O2 . . . . -0.77(15) ?
C6 C1 C7 C8 . . . . -1.61(15) ?
C2 C1 C7 C8 . . . . 179.11(9) ?
O2 C7 C8 Cl1 . . . . -2.07(14) ?
C1 C7 C8 Cl1 . . . . 178.05(7) ?

_cod_database_fobs_code 2244199
